data_1004114
loop_
_publ_author_name
'Abraham, F'
'Dion, C'
'Tancret, N'
'Saadi, M'

_publ_section_title
;
Ag2 (U O2)2 V2 O8 : a new compound with the carnotite structure.
Synthesis, structure and properties
;
_journal_coden_ASTM AMREFI
_journal_name_full 'Advanced Materials Research'
_journal_page_first 511
_journal_page_last 520
_journal_volume 1
_journal_year 1994
_chemical_compound_source artificial
_chemical_formula_structural 'Ag2 (U O2)2 (V2 O8)'
_chemical_formula_sum 'Ag2 O12 U2 V2'
_chemical_name_mineral 'Carnotite (Ag)'
_chemical_name_systematic 'Disilver bis(dioxouranium(VI)) divanadate'
_space_group_IT_number 14
_symmetry_cell_setting monoclinic
_symmetry_Int_Tables_number 14
_symmetry_space_group_name_Hall '-P 2ybc'
_symmetry_space_group_name_H-M 'P 1 21/c 1'
_cell_angle_alpha 90
_cell_angle_beta 100.56(1)
_cell_angle_gamma 90
_cell_formula_units_Z 2
_cell_length_a 5.8952(2)
_cell_length_b 8.3541(2)
_cell_length_c 10.4142(3)
_cell_volume 504.2
_database_code_amcsd 0011982
_exptl_crystal_density_diffrn 6.492
_refine_ls_R_factor_all 0.05
_cod_database_code 1004114
_amcsd_formula_title Ag2(UO2)2V2O8

loop_
_space_group_symop_operation_xyz
x,y,z
-x,1/2+y,1/2-z
-x,-y,-z
x,1/2-y,1/2+z

loop_
_atom_site_label
_atom_site_type_symbol
_atom_site_symmetry_multiplicity
_atom_site_Wyckoff_symbol
_atom_site_fract_x
_atom_site_fract_y
_atom_site_fract_z
_atom_site_occupancy
_atom_site_attached_hydrogens
_atom_site_calc_flag
U1 U6+ 4 e -0.0178(5) 0.0214(3) 0.1823(3) 1. 0 d
V1 V5+ 4 e 0.1351(23) 0.3500(15) 0.0408(12) 1. 0 d
Ag1 Ag1+ 4 e 0.5405(10) 0.2234(6) 0.3360(6) 1. 0 d
O1 O2- 4 e 0.056(6) 0.148(4) 0.010(4) 1. 0 d
O2 O2- 4 e 0.406(7) 0.355(4) 0.033(4) 1. 0 d
O3 O2- 4 e 0.663(6) 0.081(4) 0.143(4) 1. 0 d
O4 O2- 4 e 0.143(6) 0.287(4) 0.204(4) 1. 0 d
O5 O2- 4 e 0.278(6) -0.041(5) 0.226(3) 1. 0 d
O6 O2- 4 e -0.090(6) 0.436(5) -0.099(4) 1. 0 d

loop_
_atom_type_symbol
_atom_type_oxidation_number
U6+ 6.000
V5+ 5.000
Ag1+ 1.000
O2- -2.000

loop_
_cod_related_entry_id
_cod_related_entry_database
_cod_related_entry_code
1 AMCSD 0011982
